data_4320760
loop_
_publ_author_name
'Dana S. Marlin'
'Marilyn M. Olmstead'
'Pradip K. Mascharak'

_publ_section_title
;
 Structure-Spectroscopy Correlation in Distorted Five-Coordinate Cu(II)
 Complexes: A Case Study with a Set of Closely Related Copper Complexes of
 Pyridine-2,6-dicarboxamide Ligands
;
_journal_name_full 'Inorganic Chemistry'
_journal_page_first 7003
_journal_page_last 7008
_journal_paper_doi 10.1021/ic010523n
_journal_volume 40
_journal_year 2001
_chemical_formula_sum 'C19 H17 Cu N5 O2'
_chemical_formula_weight 410.92
_chemical_name_common '[Cu(dmppy)(bpy)]'
_chemical_name_systematic
;
  ?
;
_space_group_IT_number 61
_symmetry_cell_setting orthorhombic
_symmetry_space_group_name_Hall '-P 2ac 2ab'
_symmetry_space_group_name_H-M 'P b c a'
_atom_sites_solution_hydrogens geom
_atom_sites_solution_primary direct
_atom_sites_solution_secondary difmap
_audit_creation_method SHELXL-97
_cell_angle_alpha 90.00
_cell_angle_beta 90.00
_cell_angle_gamma 90.00
_cell_formula_units_Z 8
_cell_length_a 8.9912(3)
_cell_length_b 15.3143(5)
_cell_length_c 25.3592(9)
_cell_measurement_reflns_used 7206
_cell_measurement_temperature 90(2)
_cell_measurement_theta_max 31.4
_cell_measurement_theta_min 2.7
_cell_volume 3491.8(2)
_computing_cell_refinement 'Bruker SAINT'
_computing_data_collection 'Bruker SMART'
_computing_data_reduction 'Bruker SAINT'
_computing_molecular_graphics 'SHELXTL 5, XP (Sheldrick, 1994)'
_computing_publication_material 'SHELXL-97 (Sheldrick, 1997)'
_computing_structure_refinement 'SHELXL-97 (Sheldrick, 1997)'
_computing_structure_solution 'SHELXS-97 (Sheldrick, 1990)'
_diffrn_ambient_temperature 90(2)
_diffrn_detector_area_resol_mean 8.3
_diffrn_measured_fraction_theta_full 0.973
_diffrn_measured_fraction_theta_max 0.973
_diffrn_measurement_device_type 'Bruker SMART 1000'
_diffrn_measurement_method \w
_diffrn_radiation_monochromator graphite
_diffrn_radiation_source 'normal-focus sealed tube'
_diffrn_radiation_type MoK\a
_diffrn_radiation_wavelength 0.71073
_diffrn_reflns_av_R_equivalents 0.0362
_diffrn_reflns_av_sigmaI/netI 0.0193
_diffrn_reflns_limit_h_max 12
_diffrn_reflns_limit_h_min -12
_diffrn_reflns_limit_k_max 22
_diffrn_reflns_limit_k_min -22
_diffrn_reflns_limit_l_max 37
_diffrn_reflns_limit_l_min -37
_diffrn_reflns_number 47124
_diffrn_reflns_theta_full 31.48
_diffrn_reflns_theta_max 31.48
_diffrn_reflns_theta_min 1.61
_diffrn_standards_decay_% <0.1
_diffrn_standards_number '50 frames remeasured'
_exptl_absorpt_coefficient_mu 1.277
_exptl_absorpt_correction_T_max 0.8122
_exptl_absorpt_correction_T_min 0.6035
_exptl_absorpt_correction_type empirical
_exptl_absorpt_process_details 'SADABS 2.0 (Sheldrick, 2000)'
_exptl_crystal_colour blue
_exptl_crystal_density_diffrn 1.563
_exptl_crystal_density_method 'not measured'
_exptl_crystal_description plate
_exptl_crystal_F_000 1688
_exptl_crystal_size_max 0.44
_exptl_crystal_size_mid 0.41
_exptl_crystal_size_min 0.17
_refine_diff_density_max 0.453
_refine_diff_density_min -0.434
_refine_diff_density_rms 0.070
_refine_ls_extinction_method none
_refine_ls_goodness_of_fit_ref 1.078
_refine_ls_hydrogen_treatment mixed
_refine_ls_matrix_type full
_refine_ls_number_parameters 246
_refine_ls_number_reflns 5653
_refine_ls_number_restraints 0
_refine_ls_restrained_S_all 1.078
_refine_ls_R_factor_all 0.0439
_refine_ls_R_factor_gt 0.0334
_refine_ls_shift/su_max 0.002
_refine_ls_shift/su_mean 0.000
_refine_ls_structure_factor_coef Fsqd
_refine_ls_weighting_details 'calc w=1/[\s^2^(Fo^2^)+(0.0317P)^2^+3.2123P] where P=(Fo^2^+2Fc^2^)/3'
_refine_ls_weighting_scheme calc
_refine_ls_wR_factor_gt 0.0772
_refine_ls_wR_factor_ref 0.0814
_reflns_number_gt 4741
_reflns_number_total 5653
_reflns_threshold_expression >2\s(I)
_cod_data_source_file ic010523n_4.cif
_cod_data_source_block mn1112
_cod_database_code 4320760

loop_
_symmetry_equiv_pos_as_xyz
'x, y, z'
'-x+1/2, -y, z+1/2'
'-x, y+1/2, -z+1/2'
'x+1/2, -y+1/2, -z'
'-x, -y, -z'
'x-1/2, y, -z-1/2'
'x, -y-1/2, z-1/2'
'-x-1/2, y-1/2, z'

loop_
_atom_site_label
_atom_site_type_symbol
_atom_site_fract_x
_atom_site_fract_y
_atom_site_fract_z
_atom_site_U_iso_or_equiv
_atom_site_adp_type
_atom_site_occupancy
_atom_site_symmetry_multiplicity
_atom_site_calc_flag
_atom_site_refinement_flags
_atom_site_disorder_assembly
_atom_site_disorder_group
Cu1 Cu 0.61501(2) 0.038081(12) 0.398059(7) 0.01504(5) Uani 1 1 d . . .
O1 O 0.37749(13) 0.22936(8) 0.32321(5) 0.0197(2) Uani 1 1 d . . .
O2 O 0.69055(13) 0.06102(8) 0.55640(4) 0.0197(2) Uani 1 1 d . . .
N1 N 0.51203(16) 0.10279(9) 0.33958(5) 0.0188(3) Uani 1 1 d . . .
N2 N 0.53747(14) 0.13656(8) 0.43701(5) 0.0144(2) Uani 1 1 d . . .
N3 N 0.68772(14) 0.00803(9) 0.47040(5) 0.0157(2) Uani 1 1 d . . .
N4 N 0.84581(15) 0.03866(9) 0.36655(5) 0.0182(2) Uani 1 1 d . . .
N5 N 0.63137(14) -0.07910(8) 0.35974(5) 0.0159(2) Uani 1 1 d . . .
C1 C 0.5107(2) 0.08147(12) 0.28341(6) 0.0263(4) Uani 1 1 d . . .
H1A H 0.4076 0.0760 0.2713 0.040 Uiso 1 1 calc R . .
H1B H 0.5629 0.0261 0.2777 0.040 Uiso 1 1 calc R . .
H1C H 0.5606 0.1280 0.2636 0.040 Uiso 1 1 calc R . .
C2 C 0.44631(17) 0.17750(10) 0.35266(6) 0.0162(3) Uani 1 1 d . . .
C3 C 0.46146(16) 0.19765(10) 0.41074(6) 0.0149(3) Uani 1 1 d . . .
C4 C 0.40857(16) 0.27084(10) 0.43680(6) 0.0166(3) Uani 1 1 d . . .
H4 H 0.3538 0.3146 0.4187 0.020 Uiso 1 1 calc R . .
C5 C 0.43873(18) 0.27800(10) 0.49081(6) 0.0180(3) Uani 1 1 d . . .
H5 H 0.4049 0.3278 0.5097 0.022 Uiso 1 1 calc R . .
C6 C 0.51754(17) 0.21325(10) 0.51714(6) 0.0167(3) Uani 1 1 d . . .
H6 H 0.5382 0.2182 0.5538 0.020 Uiso 1 1 calc R . .
C7 C 0.56553(16) 0.14093(10) 0.48850(6) 0.0146(3) Uani 1 1 d . . .
C8 C 0.65462(16) 0.06422(10) 0.50887(6) 0.0151(3) Uani 1 1 d . . .
C9 C 0.78554(18) -0.06393(11) 0.48490(7) 0.0193(3) Uani 1 1 d . . .
H9A H 0.8877 -0.0424 0.4883 0.029 Uiso 1 1 calc R . .
H9B H 0.7817 -0.1091 0.4575 0.029 Uiso 1 1 calc R . .
H9C H 0.7530 -0.0887 0.5186 0.029 Uiso 1 1 calc R . .
C10 C 0.9503(2) 0.09840(12) 0.37598(7) 0.0227(3) Uani 1 1 d . . .
H10 H 0.9209 0.1530 0.3904 0.027 Uiso 1 1 calc R . .
C11 C 1.0998(2) 0.08464(13) 0.36578(8) 0.0273(4) Uani 1 1 d . . .
H11 H 1.1713 0.1289 0.3726 0.033 Uiso 1 1 calc R . .
C12 C 1.14188(19) 0.00466(14) 0.34539(8) 0.0284(4) Uani 1 1 d . . .
H12 H 1.2437 -0.0069 0.3383 0.034 Uiso 1 1 calc R . .
C13 C 1.03537(19) -0.05866(12) 0.33525(7) 0.0228(3) Uani 1 1 d . . .
H13 H 1.0625 -0.1139 0.3212 0.027 Uiso 1 1 calc R . .
C14 C 0.88702(17) -0.03877(10) 0.34635(6) 0.0172(3) Uani 1 1 d . . .
C15 C 0.76209(17) -0.10044(10) 0.33688(6) 0.0166(3) Uani 1 1 d . . .
C16 C 0.7754(2) -0.17447(11) 0.30510(7) 0.0227(3) Uani 1 1 d . . .
H16 H 0.8689 -0.1900 0.2904 0.027 Uiso 1 1 calc R . .
C17 C 0.6511(2) -0.22490(12) 0.29529(7) 0.0264(4) Uani 1 1 d . . .
H17 H 0.6579 -0.2748 0.2732 0.032 Uiso 1 1 calc R . .
C18 C 0.5165(2) -0.20212(11) 0.31801(7) 0.0230(3) Uani 1 1 d . . .
H18 H 0.4295 -0.2356 0.3115 0.028 Uiso 1 1 calc R . .
C19 C 0.51138(18) -0.12913(10) 0.35057(6) 0.0186(3) Uani 1 1 d . . .
H19 H 0.4198 -0.1141 0.3669 0.022 Uiso 1 1 calc R . .

loop_
_atom_site_aniso_label
_atom_site_aniso_U_11
_atom_site_aniso_U_22
_atom_site_aniso_U_33
_atom_site_aniso_U_23
_atom_site_aniso_U_13
_atom_site_aniso_U_12
Cu1 0.01847(9) 0.01384(9) 0.01282(9) -0.00076(7) 0.00020(7) 0.00282(7)
O1 0.0237(5) 0.0179(5) 0.0174(5) 0.0025(4) -0.0035(4) 0.0023(4)
O2 0.0239(6) 0.0194(5) 0.0157(5) -0.0003(4) -0.0047(4) 0.0014(4)
N1 0.0252(6) 0.0179(6) 0.0132(5) -0.0001(5) -0.0013(5) 0.0036(5)
N2 0.0148(5) 0.0141(6) 0.0143(5) -0.0006(4) -0.0005(4) 0.0001(4)
N3 0.0158(6) 0.0152(6) 0.0161(6) 0.0009(5) -0.0003(5) 0.0019(5)
N4 0.0198(6) 0.0198(6) 0.0152(6) -0.0001(5) 0.0009(5) -0.0016(5)
N5 0.0178(6) 0.0146(6) 0.0153(6) 0.0002(4) -0.0002(5) 0.0007(5)
C1 0.0413(10) 0.0229(8) 0.0148(7) -0.0013(6) -0.0014(7) 0.0071(7)
C2 0.0175(6) 0.0162(7) 0.0149(6) 0.0011(5) -0.0006(5) -0.0016(5)
C3 0.0150(6) 0.0146(6) 0.0150(6) 0.0010(5) -0.0007(5) -0.0006(5)
C4 0.0164(6) 0.0147(7) 0.0188(7) 0.0010(5) 0.0007(5) 0.0008(5)
C5 0.0188(6) 0.0158(7) 0.0194(7) -0.0026(5) 0.0019(6) 0.0010(6)
C6 0.0189(7) 0.0162(7) 0.0150(6) -0.0022(5) 0.0003(5) -0.0001(5)
C7 0.0142(6) 0.0148(6) 0.0149(6) 0.0002(5) -0.0003(5) -0.0007(5)
C8 0.0143(6) 0.0140(6) 0.0171(6) 0.0015(5) -0.0011(5) -0.0014(5)
C9 0.0192(7) 0.0164(7) 0.0224(7) 0.0014(6) -0.0015(6) 0.0023(6)
C10 0.0258(8) 0.0223(8) 0.0201(7) 0.0018(6) -0.0009(6) -0.0063(6)
C11 0.0214(8) 0.0321(9) 0.0282(8) 0.0086(7) -0.0050(7) -0.0085(7)
C12 0.0164(7) 0.0375(10) 0.0311(9) 0.0143(8) -0.0009(6) 0.0014(7)
C13 0.0205(7) 0.0248(8) 0.0232(8) 0.0063(6) 0.0024(6) 0.0050(6)
C14 0.0176(6) 0.0200(7) 0.0141(6) 0.0025(5) 0.0007(5) 0.0010(6)
C15 0.0183(7) 0.0173(7) 0.0141(6) 0.0007(5) 0.0006(5) 0.0011(5)
C16 0.0272(8) 0.0213(8) 0.0197(7) -0.0035(6) 0.0030(6) 0.0035(6)
C17 0.0396(10) 0.0196(8) 0.0199(7) -0.0059(6) -0.0009(7) -0.0004(7)
C18 0.0300(8) 0.0188(7) 0.0201(7) -0.0003(6) -0.0054(6) -0.0040(6)
C19 0.0194(7) 0.0181(7) 0.0183(7) 0.0026(6) -0.0020(6) -0.0003(6)

loop_
_atom_type_symbol
_atom_type_description
_atom_type_scat_dispersion_real
_atom_type_scat_dispersion_imag
_atom_type_scat_source
C C 0.0033 0.0016 'International Tables Vol C Tables 4.2.6.8 and 6.1.1.4'
H H 0.0000 0.0000 'International Tables Vol C Tables 4.2.6.8 and 6.1.1.4'
N N 0.0061 0.0033 'International Tables Vol C Tables 4.2.6.8 and 6.1.1.4'
O O 0.0106 0.0060 'International Tables Vol C Tables 4.2.6.8 and 6.1.1.4'
Cu Cu 0.3201 1.2651 'International Tables Vol C Tables 4.2.6.8 and 6.1.1.4'

loop_
_geom_angle_atom_site_label_1
_geom_angle_atom_site_label_2
_geom_angle_atom_site_label_3
_geom_angle
_geom_angle_site_symmetry_1
_geom_angle_site_symmetry_3
_geom_angle_publ_flag
N2 Cu1 N3 80.14(5) . . ?
N2 Cu1 N1 79.99(5) . . ?
N3 Cu1 N1 160.12(5) . . ?
N2 Cu1 N5 162.35(5) . . ?
N3 Cu1 N5 102.14(5) . . ?
N1 Cu1 N5 96.61(5) . . ?
N2 Cu1 N4 121.14(5) . . ?
N3 Cu1 N4 91.46(5) . . ?
N1 Cu1 N4 99.37(5) . . ?
N5 Cu1 N4 76.46(5) . . ?
C2 N1 C1 115.57(13) . . ?
C2 N1 Cu1 116.42(10) . . ?
C1 N1 Cu1 127.80(11) . . ?
C7 N2 C3 123.40(13) . . ?
C7 N2 Cu1 118.17(10) . . ?
C3 N2 Cu1 118.41(10) . . ?
C8 N3 C9 115.97(13) . . ?
C8 N3 Cu1 116.68(10) . . ?
C9 N3 Cu1 127.04(10) . . ?
C10 N4 C14 118.66(15) . . ?
C10 N4 Cu1 126.60(12) . . ?
C14 N4 Cu1 113.00(10) . . ?
C19 N5 C15 119.12(14) . . ?
C19 N5 Cu1 121.64(11) . . ?
C15 N5 Cu1 118.59(10) . . ?
O1 C2 N1 128.02(14) . . ?
O1 C2 C3 119.71(14) . . ?
N1 C2 C3 112.26(13) . . ?
N2 C3 C4 120.26(14) . . ?
N2 C3 C2 112.90(13) . . ?
C4 C3 C2 126.83(14) . . ?
C3 C4 C5 117.61(14) . . ?
C6 C5 C4 120.85(14) . . ?
C5 C6 C7 118.33(14) . . ?
N2 C7 C6 119.52(14) . . ?
N2 C7 C8 113.33(13) . . ?
C6 C7 C8 127.11(14) . . ?
O2 C8 N3 128.50(15) . . ?
O2 C8 C7 119.80(14) . . ?
N3 C8 C7 111.67(13) . . ?
N4 C10 C11 123.11(17) . . ?
C12 C11 C10 118.07(17) . . ?
C11 C12 C13 119.98(16) . . ?
C12 C13 C14 118.01(17) . . ?
N4 C14 C13 122.17(15) . . ?
N4 C14 C15 114.44(13) . . ?
C13 C14 C15 123.39(15) . . ?
N5 C15 C16 121.23(15) . . ?
N5 C15 C14 115.75(13) . . ?
C16 C15 C14 122.98(14) . . ?
C17 C16 C15 119.28(16) . . ?
C16 C17 C18 119.42(16) . . ?
C17 C18 C19 118.56(16) . . ?
N5 C19 C18 122.33(15) . . ?

loop_
_geom_bond_atom_site_label_1
_geom_bond_atom_site_label_2
_geom_bond_distance
_geom_bond_site_symmetry_2
_geom_bond_publ_flag
Cu1 N2 1.9330(13) . ?
Cu1 N3 2.0012(13) . ?
Cu1 N1 2.0096(13) . ?
Cu1 N5 2.0461(13) . ?
Cu1 N4 2.2237(14) . ?
O1 C2 1.2535(19) . ?
O2 C8 1.2489(18) . ?
N1 C2 1.330(2) . ?
N1 C1 1.461(2) . ?
N2 C7 1.3314(19) . ?
N2 C3 1.3366(19) . ?
N3 C8 1.334(2) . ?
N3 C9 1.457(2) . ?
N4 C10 1.333(2) . ?
N4 C14 1.344(2) . ?
N5 C19 1.343(2) . ?
N5 C15 1.3506(19) . ?
C2 C3 1.511(2) . ?
C3 C4 1.385(2) . ?
C4 C5 1.400(2) . ?
C5 C6 1.390(2) . ?
C6 C7 1.393(2) . ?
C7 C8 1.513(2) . ?
C10 C11 1.384(3) . ?
C11 C12 1.382(3) . ?
C12 C13 1.387(3) . ?
C13 C14 1.397(2) . ?
C14 C15 1.487(2) . ?
C15 C16 1.396(2) . ?
C16 C17 1.381(3) . ?
C17 C18 1.386(3) . ?
C18 C19 1.390(2) . ?

loop_
_geom_hbond_atom_site_label_D
_geom_hbond_atom_site_label_H
_geom_hbond_atom_site_label_A
_geom_hbond_distance_DH
_geom_hbond_distance_HA
_geom_hbond_distance_DA
_geom_hbond_angle_DHA
_geom_hbond_site_symmetry_A
C17 H17 O1 0.95 2.47 3.097(2) 123.8 3_645
C13 H13 O1 0.95 2.46 3.353(2) 156.5 8_755
C19 H19 O2 0.95 2.33 3.154(2) 144.9 5_656
C4 H4 O2 0.95 2.49 3.2408(19) 136.3 4_456
